data_1552451
loop_
_publ_author_name
'Ghadwal, Rajendra S.'
'Rottsch\"afer, Dennis'
'Blomeyer, Sebastian'
'Neumann, Beate'
'Stammler, Georg'

_publ_section_title
;
 Direct functionalization of white phosphorus with anionic dicarbenes and
 mesoionic carbenes: Facile access to 1,2,3-triphosphol-2-ides
;
_journal_name_full 'Chemical Science'
_journal_paper_doi 10.1039/C9SC04441H
_journal_year 2019
_chemical_formula_moiety 'C38 H41 Fe N2 O4 P3, C7 H8'
_chemical_formula_sum 'C45 H49 Fe N2 O4 P3'
_chemical_formula_weight 830.62
_space_group_crystal_system monoclinic
_space_group_IT_number 14
_space_group_name_Hall '-P 2ybc'
_space_group_name_H-M_alt 'P 1 21/c 1'
_symmetry_space_group_name_Hall '-P 2ybc'
_symmetry_space_group_name_H-M 'P 1 21/c 1'
_atom_sites_solution_hydrogens geom
_atom_sites_solution_primary dual
_audit_creation_date 2019-02-11
_audit_creation_method
;
Olex2 1.2
(compiled 2018.05.29 svn.r3508 for OlexSys, GUI svn.r5506)
;
_audit_update_record
;
2019-07-10 deposited with the CCDC.    2019-10-18 downloaded from the CCDC.
;
_cell_angle_alpha 90
_cell_angle_beta 96.0125(11)
_cell_angle_gamma 90
_cell_formula_units_Z 4
_cell_length_a 10.83254(14)
_cell_length_b 24.9423(3)
_cell_length_c 16.03521(18)
_cell_measurement_reflns_used 93941
_cell_measurement_temperature 100.01(10)
_cell_measurement_theta_max 32.6160
_cell_measurement_theta_min 2.9980
_cell_volume 4308.70(9)
_computing_cell_refinement 'CrysAlisPro 1.171.40.39a (Rigaku OD, 2019)'
_computing_data_collection 'CrysAlisPro 1.171.40.39a (Rigaku OD, 2019)'
_computing_data_reduction 'CrysAlisPro 1.171.40.39a (Rigaku OD, 2019)'
_computing_molecular_graphics 'Olex2 (Dolomanov et al., 2009)'
_computing_publication_material 'Olex2 (Dolomanov et al., 2009)'
_computing_structure_refinement 'ShelXL (Sheldrick, 2015)'
_computing_structure_solution 'ShelXT (Sheldrick, 2015)'
_diffrn_ambient_environment N~2~
_diffrn_ambient_temperature 100.01(10)
_diffrn_detector 'CCD plate'
_diffrn_detector_area_resol_mean 5.3114
_diffrn_detector_type Atlas
_diffrn_measured_fraction_theta_full 0.998
_diffrn_measured_fraction_theta_max 0.970
_diffrn_measurement_details
;
List of Runs (angles in degrees, time in seconds):

  # Type    Start    End  Width  t~exp~   \w     \q     \k     \f   Frames
#--------------------------------------------------------------------------
  1  \w    -72.00 -24.00   1.00   34.42    --  -17.14 126.00  80.50   48
  2  \w    -42.00  51.00   1.00   34.42    --  -17.14  57.00  60.00   93
  3  \w     -8.00  86.00   1.00   34.42    --   17.14  57.00 150.00   94
  4  \w    -51.00  42.00   1.00   34.42    --   17.14 -57.00 150.00   93
  5  \w     -4.00  88.00   1.00   34.42    --   17.14  38.00  90.00   92
  6  \w      6.00  75.00   1.00   34.42    --   17.14-131.00 -76.29   69
  7  \w     -8.00  86.00   1.00   34.42    --   17.14  57.00-150.00   94
  8  \w    -54.00  47.00   1.00   34.42    --   17.14 -77.00 -30.00  101
  9  \w    -13.00  88.00   1.00   34.42    --   17.14  77.00 -60.00  101
 10  \w    -76.00 -27.00   1.00   34.42    --  -17.14 132.00 125.75   49
 11  \w    -74.00 -27.00   1.00   34.42    --  -17.14 130.00 -14.47   47
 12  \w    -88.00  13.00   1.00   34.42    --  -17.14 -77.00 -90.00  101
 13  \w     -1.00  69.00   1.00   34.42    --   17.14-121.00 -15.47   70
 14  \w      6.00  76.00   1.00   34.42    --   17.14-132.00 104.16   70
 15  \w     34.00 102.00   1.00   34.42    --   17.14-178.00-120.00   68
 16  \w     -1.00  69.00   1.00   34.42    --   17.14-121.00  63.35   70
 17  \w   -102.00 -55.00   1.00   34.42    --  -17.14 178.00 -90.00   47
 18  \w    -86.00   8.00   1.00   34.42    --  -17.14 -57.00  60.00   94
 19  \w     -8.00  64.00   1.00   34.42    --   17.14-113.00  83.47   72
 20  \w     13.00  85.00   1.00   34.42    --   17.14-147.00 143.11   72
 21  \w     10.00  79.00   1.00   34.42    --   17.14-138.00  36.10   69
 22  \w    -11.00  62.00   1.00   34.42    --   17.14-110.00 -43.80   73
 23  \w      3.00  72.00   1.00   34.42    --   17.14-126.00-130.76   69
 24  \w    -88.00 -16.00   1.00   34.42    --  -17.14 -38.00  90.00   72
 25  \w    -20.00  56.00   1.00   34.42    --   17.14 -99.00-180.00   76
;
_diffrn_measurement_device 'four-circle diffractometer'
_diffrn_measurement_device_type 'SuperNova, Dual, Cu at home/near, Atlas'
_diffrn_measurement_method '\w scans'
_diffrn_orient_matrix_type 'CrysAlisPro convention (1999,Acta A55,543-557)'
_diffrn_orient_matrix_UB_11 -0.0201123000
_diffrn_orient_matrix_UB_12 -0.0264147000
_diffrn_orient_matrix_UB_13 0.0077912000
_diffrn_orient_matrix_UB_21 -0.0615321000
_diffrn_orient_matrix_UB_22 0.0071467000
_diffrn_orient_matrix_UB_23 -0.0154857000
_diffrn_orient_matrix_UB_31 0.0119594000
_diffrn_orient_matrix_UB_32 -0.0077261000
_diffrn_orient_matrix_UB_33 -0.0409732000
_diffrn_radiation_monochromator mirror
_diffrn_radiation_probe x-ray
_diffrn_radiation_type MoK\a
_diffrn_radiation_wavelength 0.71073
_diffrn_reflns_av_R_equivalents 0.0435
_diffrn_reflns_av_unetI/netI 0.0200
_diffrn_reflns_Laue_measured_fraction_full 0.998
_diffrn_reflns_Laue_measured_fraction_max 0.970
_diffrn_reflns_limit_h_max 16
_diffrn_reflns_limit_h_min -16
_diffrn_reflns_limit_k_max 37
_diffrn_reflns_limit_k_min -38
_diffrn_reflns_limit_l_max 24
_diffrn_reflns_limit_l_min -24
_diffrn_reflns_number 261252
_diffrn_reflns_point_group_measured_fraction_full 0.998
_diffrn_reflns_point_group_measured_fraction_max 0.970
_diffrn_reflns_theta_full 25.242
_diffrn_reflns_theta_max 32.880
_diffrn_reflns_theta_min 2.526
_diffrn_source 'micro-focus sealed X-ray tube'
_diffrn_source_type 'SuperNova (Mo) X-ray Source'
_exptl_absorpt_coefficient_mu 0.505
_exptl_absorpt_correction_T_max 1.000
_exptl_absorpt_correction_T_min 0.777
_exptl_absorpt_correction_type gaussian
_exptl_absorpt_process_details
;
CrysAlisPro 1.171.40.39a (Rigaku Oxford Diffraction, 2019)
Numerical absorption correction based on gaussian integration over
            a multifaceted crystal model
Empirical absorption correction using spherical harmonics,
 implemented in SCALE3 ABSPACK scaling algorithm.
;
_exptl_crystal_colour 'clear orange'
_exptl_crystal_colour_lustre clear
_exptl_crystal_colour_primary orange
_exptl_crystal_density_diffrn 1.280
_exptl_crystal_description irregular
_exptl_crystal_F_000 1744
_exptl_crystal_size_max 0.22
_exptl_crystal_size_mid 0.151
_exptl_crystal_size_min 0.142
_refine_diff_density_max 0.545
_refine_diff_density_min -0.408
_refine_diff_density_rms 0.057
_refine_ls_extinction_method none
_refine_ls_goodness_of_fit_ref 1.039
_refine_ls_hydrogen_treatment constr
_refine_ls_matrix_type full
_refine_ls_number_parameters 506
_refine_ls_number_reflns 15612
_refine_ls_number_restraints 0
_refine_ls_restrained_S_all 1.039
_refine_ls_R_factor_all 0.0386
_refine_ls_R_factor_gt 0.0311
_refine_ls_shift/su_max 0.004
_refine_ls_shift/su_mean 0.000
_refine_ls_structure_factor_coef Fsqd
_refine_ls_weighting_details 'w=1/[\s^2^(Fo^2^)+(0.0346P)^2^+2.2156P] where P=(Fo^2^+2Fc^2^)/3'
_refine_ls_weighting_scheme calc
_refine_ls_wR_factor_gt 0.0789
_refine_ls_wR_factor_ref 0.0827
_reflns_Friedel_coverage 0.000
_reflns_number_gt 13655
_reflns_number_total 15612
_reflns_threshold_expression 'I > 2\s(I)'
_cod_data_source_file c9sc04441h2.cif
_cod_data_source_block compound5b
_cod_original_cell_volume 4308.69(9)
_cod_database_code 1552451
_shelx_shelxl_version_number 2018/3
_chemical_oxdiff_formula 'C44 H49 Fe N2 O3 P3'
_shelx_space_group_comment
;
The symmetry employed for this shelxl refinement is uniquely defined
by the following loop, which should always be used as a source of
symmetry information in preference to the above space-group names.
They are only intended as comments.
;
_diffrn_oxdiff_digest_frames
;
0184baab6d09e2b3f7627ce149193a7f9701984d1b3
;
_reflns_odcompleteness_completeness 99.90
_reflns_odcompleteness_iscentric 1
_reflns_odcompleteness_theta 30.01
_olex2_refinement_description
;
1. Fixed Uiso
 At 1.2 times of:
  All C(H) groups
 At 1.5 times of:
  All C(H,H,H) groups
2.a Ternary CH refined with riding coordinates:
 C10(H10), C13(H13), C22(H22), C25(H25)
2.b Aromatic/amide H refined with riding coordinates:
 C6(H6), C7(H7), C8(H8), C18(H18), C19(H19), C20(H20), C29(H29), C31(H31),
 C32(H32), C33(H33), C40(H40), C41(H41), C42(H42), C43(H43), C44(H44)
2.c Idealised Me refined as rotating group:
 C11(H11A,H11B,H11C), C12(H12A,H12B,H12C), C14(H14A,H14B,H14C), C15(H15A,H15B,
 H15C), C23(H23A,H23B,H23C), C24(H24A,H24B,H24C), C26(H26A,H26B,H26C), C27(H27A,
 H27B,H27C), C34(H34A,H34B,H34C), C45(H45A,H45B,H45C)
;
_olex2_date_sample_data_collection 2019-02-08
_olex2_submission_special_instructions 'No special instructions were received'
_oxdiff_exptl_absorpt_empirical_details
;
Empirical correction (ABSPACK) includes:
- Absorption correction using spherical harmonics
- Frame scaling
- Detector area scaling
;
_oxdiff_exptl_absorpt_empirical_full_max 1.251
_oxdiff_exptl_absorpt_empirical_full_min 0.893

loop_
_space_group_symop_operation_xyz
'x, y, z'
'-x, y+1/2, -z+1/2'
'-x, -y, -z'
'x, -y-1/2, z-1/2'

loop_
_atom_site_label
_atom_site_type_symbol
_atom_site_fract_x
_atom_site_fract_y
_atom_site_fract_z
_atom_site_U_iso_or_equiv
_atom_site_adp_type
_atom_site_occupancy
_atom_site_site_symmetry_order
_atom_site_calc_flag
_atom_site_refinement_flags_posn
Fe1 Fe 1.01116(2) 0.61196(2) 0.13823(2) 0.01238(4) Uani 1 1 d .
P1 P 0.71648(2) 0.52924(2) 0.15198(2) 0.01392(5) Uani 1 1 d .
P2 P 0.90668(2) 0.54052(2) 0.17952(2) 0.01328(5) Uani 1 1 d .
P3 P 0.98039(2) 0.47451(2) 0.24814(2) 0.01426(5) Uani 1 1 d .
O1 O 0.77838(8) 0.67325(4) 0.11342(6) 0.02726(18) Uani 1 1 d .
O2 O 1.15222(10) 0.61356(5) 0.30482(6) 0.0357(2) Uani 1 1 d .
O3 O 1.08560(9) 0.54912(4) -0.00419(6) 0.03008(19) Uani 1 1 d .
O4 O 1.15723(9) 0.70162(4) 0.08372(6) 0.02950(19) Uani 1 1 d .
N1 N 0.62826(7) 0.43125(3) 0.21509(5) 0.01126(14) Uani 1 1 d .
N2 N 0.79889(7) 0.39347(3) 0.27115(5) 0.01143(14) Uani 1 1 d .
C1 C 0.67522(9) 0.38701(4) 0.25513(6) 0.01118(15) Uani 1 1 d .
C2 C 0.72426(9) 0.46734(4) 0.20445(6) 0.01152(15) Uani 1 1 d .
C3 C 0.83313(9) 0.44382(4) 0.24176(6) 0.01186(15) Uani 1 1 d .
C4 C 0.50478(9) 0.43610(4) 0.17177(6) 0.01245(16) Uani 1 1 d .
C5 C 0.48271(9) 0.41093(4) 0.09347(6) 0.01410(17) Uani 1 1 d .
C6 C 0.36293(10) 0.41475(5) 0.05255(7) 0.01886(19) Uani 1 1 d .
H6 H 0.343794 0.397309 0.001573 0.023 Uiso 1 1 calc R
C7 C 0.27195(10) 0.44415(5) 0.08666(7) 0.0211(2) Uani 1 1 d .
H7 H 0.192805 0.446490 0.058191 0.025 Uiso 1 1 calc R
C8 C 0.29805(10) 0.47001(5) 0.16272(7) 0.0199(2) Uani 1 1 d .
H8 H 0.236619 0.490305 0.184133 0.024 Uiso 1 1 calc R
C9 C 0.41516(9) 0.46617(4) 0.20795(6) 0.01468(17) Uani 1 1 d .
C10 C 0.58331(10) 0.38287(4) 0.05045(6) 0.01722(18) Uani 1 1 d .
H10 H 0.660625 0.384515 0.088022 0.021 Uiso 1 1 calc R
C11 C 0.60417(12) 0.41251(5) -0.03067(7) 0.0246(2) Uani 1 1 d .
H11A H 0.529853 0.410937 -0.068872 0.037 Uiso 1 1 calc GR
H11B H 0.671064 0.395882 -0.055857 0.037 Uiso 1 1 calc GR
H11C H 0.624652 0.449277 -0.018062 0.037 Uiso 1 1 calc GR
C12 C 0.55250(13) 0.32371(5) 0.03292(8) 0.0279(2) Uani 1 1 d .
H12A H 0.544765 0.305513 0.084871 0.042 Uiso 1 1 calc GR
H12B H 0.617744 0.307487 0.005510 0.042 Uiso 1 1 calc GR
H12C H 0.475697 0.321079 -0.002591 0.042 Uiso 1 1 calc GR
C13 C 0.44098(10) 0.49483(4) 0.29148(7) 0.01805(18) Uani 1 1 d .
H13 H 0.521281 0.482436 0.318448 0.022 Uiso 1 1 calc R
C14 C 0.44887(12) 0.55553(5) 0.27800(8) 0.0250(2) Uani 1 1 d .
H14A H 0.516211 0.563320 0.245472 0.037 Uiso 1 1 calc GR
H14B H 0.462843 0.573185 0.331345 0.037 Uiso 1 1 calc GR
H14C H 0.372492 0.568087 0.248725 0.037 Uiso 1 1 calc GR
C15 C 0.34163(12) 0.48322(5) 0.35086(8) 0.0251(2) Uani 1 1 d .
H15A H 0.264860 0.499838 0.329431 0.038 Uiso 1 1 calc GR
H15B H 0.368190 0.497371 0.405474 0.038 Uiso 1 1 calc GR
H15C H 0.329792 0.445191 0.354748 0.038 Uiso 1 1 calc GR
C16 C 0.88578(9) 0.35739(4) 0.31699(6) 0.01217(16) Uani 1 1 d .
C17 C 0.95864(9) 0.32395(4) 0.27175(6) 0.01521(17) Uani 1 1 d .
C18 C 1.04706(10) 0.29229(4) 0.31839(7) 0.0198(2) Uani 1 1 d .
H18 H 1.096893 0.269466 0.290569 0.024 Uiso 1 1 calc R
C19 C 1.06213(11) 0.29414(4) 0.40520(7) 0.0210(2) Uani 1 1 d .
H19 H 1.122297 0.273000 0.434915 0.025 Uiso 1 1 calc R
C20 C 0.98795(10) 0.32736(4) 0.44785(7) 0.01921(19) Uani 1 1 d .
H20 H 0.998336 0.328063 0.506155 0.023 Uiso 1 1 calc R
C21 C 0.89772(9) 0.35984(4) 0.40460(6) 0.01466(17) Uani 1 1 d .
C22 C 0.81792(11) 0.39584(5) 0.45316(6) 0.01969(19) Uani 1 1 d .
H22 H 0.765905 0.417724 0.412663 0.024 Uiso 1 1 calc R
C23 C 0.89901(12) 0.43375(5) 0.51061(7) 0.0252(2) Uani 1 1 d .
H23A H 0.951608 0.413143 0.550500 0.038 Uiso 1 1 calc GR
H23B H 0.846960 0.456766 0.539790 0.038 Uiso 1 1 calc GR
H23C H 0.949285 0.455104 0.477566 0.038 Uiso 1 1 calc GR
C24 C 0.73192(12) 0.36200(6) 0.50229(8) 0.0285(3) Uani 1 1 d .
H24A H 0.682369 0.338926 0.464317 0.043 Uiso 1 1 calc GR
H24B H 0.678659 0.385231 0.530116 0.043 Uiso 1 1 calc GR
H24C H 0.780923 0.340672 0.543169 0.043 Uiso 1 1 calc GR
C25 C 0.94710(11) 0.32154(5) 0.17632(7) 0.0219(2) Uani 1 1 d .
H25 H 0.877684 0.344585 0.154833 0.026 Uiso 1 1 calc R
C26 C 1.06498(14) 0.34309(5) 0.14318(9) 0.0316(3) Uani 1 1 d .
H26A H 1.079253 0.379296 0.162076 0.047 Uiso 1 1 calc GR
H26B H 1.055157 0.342319 0.082991 0.047 Uiso 1 1 calc GR
H26C H 1.134437 0.321157 0.163684 0.047 Uiso 1 1 calc GR
C27 C 0.92016(12) 0.26461(6) 0.14292(8) 0.0288(3) Uani 1 1 d .
H27A H 0.988402 0.241534 0.161676 0.043 Uiso 1 1 calc GR
H27B H 0.909436 0.265274 0.082741 0.043 Uiso 1 1 calc GR
H27C H 0.845783 0.251410 0.163466 0.043 Uiso 1 1 calc GR
C28 C 0.60072(9) 0.34140(4) 0.27805(6) 0.01273(16) Uani 1 1 d .
C29 C 0.63662(10) 0.28873(4) 0.26399(7) 0.01664(18) Uani 1 1 d .
H29 H 0.711145 0.282222 0.241800 0.020 Uiso 1 1 calc R
C30 C 0.56220(11) 0.24579(4) 0.28277(7) 0.0198(2) Uani 1 1 d .
C31 C 0.45224(11) 0.25628(5) 0.31744(7) 0.0216(2) Uani 1 1 d .
H31 H 0.402178 0.227900 0.330730 0.026 Uiso 1 1 calc R
C32 C 0.41617(10) 0.30844(5) 0.33249(7) 0.0210(2) Uani 1 1 d .
H32 H 0.342472 0.314828 0.355804 0.025 Uiso 1 1 calc R
C33 C 0.49004(10) 0.35112(4) 0.31276(7) 0.01698(18) Uani 1 1 d .
H33 H 0.465806 0.386119 0.322665 0.020 Uiso 1 1 calc R
C34 C 0.59683(13) 0.18913(5) 0.26328(10) 0.0309(3) Uani 1 1 d .
H34A H 0.534861 0.174214 0.222671 0.046 Uiso 1 1 calc GR
H34B H 0.601969 0.168070 0.313639 0.046 Uiso 1 1 calc GR
H34C H 0.675775 0.188928 0.241102 0.046 Uiso 1 1 calc GR
C35 C 0.86852(10) 0.64871(4) 0.12315(7) 0.01794(18) Uani 1 1 d .
C36 C 1.09713(11) 0.61231(5) 0.23999(7) 0.0205(2) Uani 1 1 d .
C37 C 1.05645(10) 0.57234(4) 0.05204(7) 0.01853(19) Uani 1 1 d .
C38 C 1.09908(10) 0.66709(4) 0.10532(7) 0.01856(19) Uani 1 1 d .
C39 C 0.28262(12) 0.38798(5) 0.59023(7) 0.0237(2) Uani 1 1 d .
C40 C 0.36142(13) 0.36117(5) 0.54109(8) 0.0278(2) Uani 1 1 d .
H40 H 0.400965 0.380260 0.501745 0.033 Uiso 1 1 calc R
C41 C 0.38200(14) 0.30640(6) 0.54980(8) 0.0304(3) Uani 1 1 d .
H41 H 0.434909 0.289119 0.516430 0.036 Uiso 1 1 calc R
C42 C 0.32376(13) 0.27753(6) 0.60816(8) 0.0306(3) Uani 1 1 d .
H42 H 0.336573 0.240788 0.613849 0.037 Uiso 1 1 calc R
C43 C 0.24633(13) 0.30389(6) 0.65792(8) 0.0311(3) Uani 1 1 d .
H43 H 0.207813 0.284783 0.697747 0.037 Uiso 1 1 calc R
C44 C 0.22567(12) 0.35838(6) 0.64899(8) 0.0278(2) Uani 1 1 d .
H44 H 0.172974 0.375479 0.682714 0.033 Uiso 1 1 calc R
C45 C 0.25935(15) 0.44704(6) 0.58024(10) 0.0360(3) Uani 1 1 d .
H45A H 0.194665 0.453011 0.535549 0.054 Uiso 1 1 calc GR
H45B H 0.333959 0.464526 0.567303 0.054 Uiso 1 1 calc GR
H45C H 0.234537 0.461378 0.631488 0.054 Uiso 1 1 calc GR

loop_
_atom_site_aniso_label
_atom_site_aniso_U_11
_atom_site_aniso_U_22
_atom_site_aniso_U_33
_atom_site_aniso_U_23
_atom_site_aniso_U_13
_atom_site_aniso_U_12
Fe1 0.01189(6) 0.01158(6) 0.01388(6) 0.00082(5) 0.00238(5) -0.00164(5)
P1 0.01166(11) 0.01249(11) 0.01745(11) 0.00462(8) 0.00074(8) -0.00012(8)
P2 0.01147(11) 0.01218(10) 0.01629(11) 0.00234(8) 0.00195(8) -0.00133(8)
P3 0.00972(10) 0.01400(11) 0.01877(11) 0.00306(9) 0.00009(8) -0.00101(8)
O1 0.0191(4) 0.0215(4) 0.0412(5) 0.0001(4) 0.0031(3) 0.0032(3)
O2 0.0358(5) 0.0502(6) 0.0195(4) 0.0042(4) -0.0045(4) -0.0143(5)
O3 0.0310(5) 0.0322(5) 0.0284(4) -0.0106(4) 0.0092(4) -0.0009(4)
O4 0.0251(4) 0.0222(4) 0.0422(5) 0.0095(4) 0.0086(4) -0.0052(3)
N1 0.0093(3) 0.0108(3) 0.0137(3) 0.0015(3) 0.0010(3) -0.0006(3)
N2 0.0104(3) 0.0108(3) 0.0130(3) 0.0020(3) 0.0008(3) 0.0003(3)
C1 0.0111(4) 0.0110(4) 0.0115(4) 0.0003(3) 0.0016(3) 0.0002(3)
C2 0.0103(4) 0.0110(4) 0.0133(4) 0.0012(3) 0.0012(3) -0.0011(3)
C3 0.0110(4) 0.0113(4) 0.0133(4) 0.0017(3) 0.0017(3) -0.0004(3)
C4 0.0095(4) 0.0133(4) 0.0144(4) 0.0027(3) 0.0003(3) -0.0011(3)
C5 0.0133(4) 0.0147(4) 0.0141(4) 0.0022(3) 0.0004(3) -0.0016(3)
C6 0.0161(4) 0.0226(5) 0.0170(4) 0.0039(4) -0.0023(3) -0.0040(4)
C7 0.0116(4) 0.0281(5) 0.0230(5) 0.0073(4) -0.0017(4) -0.0022(4)
C8 0.0112(4) 0.0249(5) 0.0238(5) 0.0058(4) 0.0031(4) 0.0031(4)
C9 0.0116(4) 0.0153(4) 0.0174(4) 0.0039(3) 0.0029(3) 0.0009(3)
C10 0.0174(4) 0.0190(4) 0.0152(4) -0.0013(3) 0.0010(3) 0.0005(4)
C11 0.0241(5) 0.0298(6) 0.0211(5) 0.0029(4) 0.0081(4) 0.0004(4)
C12 0.0367(7) 0.0196(5) 0.0276(6) -0.0034(4) 0.0049(5) 0.0004(5)
C13 0.0165(4) 0.0185(5) 0.0197(4) -0.0004(4) 0.0046(4) 0.0038(4)
C14 0.0244(5) 0.0185(5) 0.0331(6) -0.0026(4) 0.0080(4) 0.0014(4)
C15 0.0275(6) 0.0253(5) 0.0243(5) 0.0007(4) 0.0118(4) 0.0047(4)
C16 0.0110(4) 0.0115(4) 0.0137(4) 0.0024(3) -0.0002(3) 0.0004(3)
C17 0.0148(4) 0.0142(4) 0.0165(4) 0.0009(3) 0.0013(3) 0.0029(3)
C18 0.0178(5) 0.0179(5) 0.0233(5) 0.0011(4) 0.0013(4) 0.0063(4)
C19 0.0195(5) 0.0186(5) 0.0235(5) 0.0043(4) -0.0040(4) 0.0048(4)
C20 0.0220(5) 0.0184(5) 0.0161(4) 0.0036(4) -0.0034(4) 0.0022(4)
C21 0.0152(4) 0.0141(4) 0.0144(4) 0.0015(3) 0.0003(3) 0.0002(3)
C22 0.0223(5) 0.0229(5) 0.0138(4) -0.0002(4) 0.0019(4) 0.0049(4)
C23 0.0348(6) 0.0214(5) 0.0197(5) -0.0039(4) 0.0044(4) 0.0000(5)
C24 0.0245(6) 0.0430(7) 0.0187(5) -0.0031(5) 0.0054(4) -0.0049(5)
C25 0.0256(5) 0.0241(5) 0.0162(4) -0.0003(4) 0.0035(4) 0.0099(4)
C26 0.0457(8) 0.0238(6) 0.0286(6) 0.0019(5) 0.0188(6) 0.0026(5)
C27 0.0273(6) 0.0350(7) 0.0247(5) -0.0107(5) 0.0053(4) 0.0012(5)
C28 0.0129(4) 0.0122(4) 0.0129(4) 0.0017(3) 0.0004(3) -0.0015(3)
C29 0.0156(4) 0.0134(4) 0.0207(4) 0.0012(3) 0.0013(3) -0.0001(3)
C30 0.0217(5) 0.0129(4) 0.0240(5) 0.0032(4) -0.0019(4) -0.0025(4)
C31 0.0225(5) 0.0189(5) 0.0233(5) 0.0054(4) 0.0017(4) -0.0084(4)
C32 0.0183(5) 0.0238(5) 0.0219(5) 0.0031(4) 0.0073(4) -0.0049(4)
C33 0.0170(4) 0.0156(4) 0.0190(4) 0.0008(3) 0.0053(3) -0.0017(3)
C34 0.0331(7) 0.0123(5) 0.0466(8) 0.0017(5) 0.0005(6) -0.0014(4)
C35 0.0175(5) 0.0144(4) 0.0223(5) 0.0003(4) 0.0038(4) -0.0026(3)
C36 0.0203(5) 0.0223(5) 0.0191(5) 0.0021(4) 0.0028(4) -0.0059(4)
C37 0.0167(4) 0.0178(4) 0.0212(5) -0.0004(4) 0.0026(4) -0.0025(4)
C38 0.0166(5) 0.0177(4) 0.0217(5) 0.0021(4) 0.0034(4) -0.0002(4)
C39 0.0240(5) 0.0263(5) 0.0207(5) -0.0011(4) 0.0013(4) -0.0002(4)
C40 0.0322(6) 0.0300(6) 0.0224(5) 0.0042(4) 0.0096(5) 0.0017(5)
C41 0.0370(7) 0.0309(6) 0.0244(6) 0.0009(5) 0.0089(5) 0.0059(5)
C42 0.0355(7) 0.0261(6) 0.0299(6) 0.0034(5) 0.0022(5) -0.0020(5)
C43 0.0282(6) 0.0369(7) 0.0289(6) 0.0051(5) 0.0067(5) -0.0092(5)
C44 0.0233(6) 0.0374(7) 0.0235(5) -0.0018(5) 0.0066(4) -0.0021(5)
C45 0.0409(8) 0.0286(6) 0.0390(7) 0.0014(5) 0.0066(6) 0.0059(6)

loop_
_atom_type_symbol
_atom_type_description
_atom_type_scat_dispersion_real
_atom_type_scat_dispersion_imag
_atom_type_scat_source
C C 0.0033 0.0016 'International Tables Vol C Tables 4.2.6.8 and 6.1.1.4'
H H 0.0000 0.0000 'International Tables Vol C Tables 4.2.6.8 and 6.1.1.4'
Fe Fe 0.3463 0.8444 'International Tables Vol C Tables 4.2.6.8 and 6.1.1.4'
N N 0.0061 0.0033 'International Tables Vol C Tables 4.2.6.8 and 6.1.1.4'
O O 0.0106 0.0060 'International Tables Vol C Tables 4.2.6.8 and 6.1.1.4'
P P 0.1023 0.0942 'International Tables Vol C Tables 4.2.6.8 and 6.1.1.4'

loop_
_exptl_crystal_face_index_h
_exptl_crystal_face_index_k
_exptl_crystal_face_index_l
_exptl_crystal_face_perp_dist
0 -5 -2 0.0788
0 -5 3 0.0777
2 3 -5 0.0722
-2 -3 5 0.0722
0 0 1 0.0710
0 5 2 0.0788
0 0 -1 0.0710
-1 1 0 0.0850
0 5 -3 0.0777
-1 -1 0 0.0757
1 1 0 0.0757
1 -1 0 0.0850

loop_
_geom_angle_atom_site_label_1
_geom_angle_atom_site_label_2
_geom_angle_atom_site_label_3
_geom_angle
C35 Fe1 P2 89.52(3)
C35 Fe1 C36 118.62(5)
C35 Fe1 C37 118.41(5)
C36 Fe1 P2 88.01(4)
C36 Fe1 C37 122.81(5)
C37 Fe1 P2 88.70(3)
C38 Fe1 P2 177.85(4)
C38 Fe1 C35 92.60(5)
C38 Fe1 C36 91.32(5)
C38 Fe1 C37 89.95(5)
C2 P1 P2 91.17(3)
P1 P2 Fe1 124.244(14)
P1 P2 P3 108.677(15)
P3 P2 Fe1 127.068(14)
C3 P3 P2 91.03(3)
C1 N1 C2 109.65(8)
C1 N1 C4 125.49(8)
C2 N1 C4 123.33(8)
C1 N2 C3 109.59(8)
C1 N2 C16 127.15(8)
C3 N2 C16 123.10(8)
N1 C1 C28 124.39(8)
N2 C1 N1 108.10(8)
N2 C1 C28 127.49(8)
N1 C2 P1 128.69(7)
C3 C2 P1 124.84(7)
C3 C2 N1 106.44(8)
N2 C3 P3 129.64(7)
C2 C3 P3 124.18(7)
C2 C3 N2 106.19(8)
C5 C4 N1 117.07(8)
C9 C4 N1 119.50(8)
C9 C4 C5 123.41(9)
C4 C5 C10 123.34(9)
C6 C5 C4 116.99(9)
C6 C5 C10 119.60(9)
C5 C6 H6 119.5
C7 C6 C5 121.03(10)
C7 C6 H6 119.5
C6 C7 H7 119.8
C8 C7 C6 120.45(10)
C8 C7 H7 119.8
C7 C8 H8 119.4
C7 C8 C9 121.11(10)
C9 C8 H8 119.4
C4 C9 C13 123.11(9)
C8 C9 C4 116.93(9)
C8 C9 C13 119.95(9)
C5 C10 H10 108.0
C5 C10 C11 109.83(9)
C5 C10 C12 111.96(9)
C11 C10 H10 108.0
C12 C10 H10 108.0
C12 C10 C11 110.94(9)
C10 C11 H11A 109.5
C10 C11 H11B 109.5
C10 C11 H11C 109.5
H11A C11 H11B 109.5
H11A C11 H11C 109.5
H11B C11 H11C 109.5
C10 C12 H12A 109.5
C10 C12 H12B 109.5
C10 C12 H12C 109.5
H12A C12 H12B 109.5
H12A C12 H12C 109.5
H12B C12 H12C 109.5
C9 C13 H13 108.3
C9 C13 C14 110.39(9)
C9 C13 C15 112.42(9)
C14 C13 H13 108.3
C14 C13 C15 109.05(9)
C15 C13 H13 108.3
C13 C14 H14A 109.5
C13 C14 H14B 109.5
C13 C14 H14C 109.5
H14A C14 H14B 109.5
H14A C14 H14C 109.5
H14B C14 H14C 109.5
C13 C15 H15A 109.5
C13 C15 H15B 109.5
C13 C15 H15C 109.5
H15A C15 H15B 109.5
H15A C15 H15C 109.5
H15B C15 H15C 109.5
C17 C16 N2 118.62(8)
C21 C16 N2 118.05(8)
C21 C16 C17 123.23(9)
C16 C17 C25 123.50(9)
C18 C17 C16 116.81(9)
C18 C17 C25 119.68(9)
C17 C18 H18 119.3
C19 C18 C17 121.42(10)
C19 C18 H18 119.3
C18 C19 H19 119.9
C20 C19 C18 120.22(10)
C20 C19 H19 119.9
C19 C20 H20 119.5
C19 C20 C21 120.95(10)
C21 C20 H20 119.5
C16 C21 C22 122.93(9)
C20 C21 C16 117.37(9)
C20 C21 C22 119.69(9)
C21 C22 H22 108.0
C21 C22 C23 110.65(9)
C21 C22 C24 110.31(10)
C23 C22 H22 108.0
C23 C22 C24 111.82(9)
C24 C22 H22 108.0
C22 C23 H23A 109.5
C22 C23 H23B 109.5
C22 C23 H23C 109.5
H23A C23 H23B 109.5
H23A C23 H23C 109.5
H23B C23 H23C 109.5
C22 C24 H24A 109.5
C22 C24 H24B 109.5
C22 C24 H24C 109.5
H24A C24 H24B 109.5
H24A C24 H24C 109.5
H24B C24 H24C 109.5
C17 C25 H25 108.0
C17 C25 C26 110.56(10)
C17 C25 C27 112.31(10)
C26 C25 H25 108.0
C26 C25 C27 109.80(10)
C27 C25 H25 108.0
C25 C26 H26A 109.5
C25 C26 H26B 109.5
C25 C26 H26C 109.5
H26A C26 H26B 109.5
H26A C26 H26C 109.5
H26B C26 H26C 109.5
C25 C27 H27A 109.5
C25 C27 H27B 109.5
C25 C27 H27C 109.5
H27A C27 H27B 109.5
H27A C27 H27C 109.5
H27B C27 H27C 109.5
C29 C28 C1 121.39(9)
C33 C28 C1 118.98(9)
C33 C28 C29 119.61(9)
C28 C29 H29 119.6
C30 C29 C28 120.79(10)
C30 C29 H29 119.6
C29 C30 C34 121.02(11)
C31 C30 C29 118.76(10)
C31 C30 C34 120.17(10)
C30 C31 H31 119.5
C32 C31 C30 120.98(10)
C32 C31 H31 119.5
C31 C32 H32 120.0
C31 C32 C33 120.01(10)
C33 C32 H32 120.0
C28 C33 H33 120.1
C32 C33 C28 119.85(10)
C32 C33 H33 120.1
C30 C34 H34A 109.5
C30 C34 H34B 109.5
C30 C34 H34C 109.5
H34A C34 H34B 109.5
H34A C34 H34C 109.5
H34B C34 H34C 109.5
O1 C35 Fe1 178.59(10)
O2 C36 Fe1 178.71(11)
O3 C37 Fe1 177.29(10)
O4 C38 Fe1 178.51(11)
C40 C39 C45 121.15(12)
C44 C39 C40 118.05(12)
C44 C39 C45 120.79(12)
C39 C40 H40 119.4
C41 C40 C39 121.13(12)
C41 C40 H40 119.4
C40 C41 H41 120.0
C42 C41 C40 120.00(12)
C42 C41 H41 120.0
C41 C42 H42 120.3
C43 C42 C41 119.32(13)
C43 C42 H42 120.3
C42 C43 H43 119.7
C44 C43 C42 120.59(12)
C44 C43 H43 119.7
C39 C44 H44 119.6
C43 C44 C39 120.89(12)
C43 C44 H44 119.6
C39 C45 H45A 109.5
C39 C45 H45B 109.5
C39 C45 H45C 109.5
H45A C45 H45B 109.5
H45A C45 H45C 109.5
H45B C45 H45C 109.5

loop_
_geom_bond_atom_site_label_1
_geom_bond_atom_site_label_2
_geom_bond_distance
Fe1 P2 2.2474(3)
Fe1 C35 1.7911(11)
Fe1 C36 1.7921(11)
Fe1 C37 1.8080(11)
Fe1 C38 1.7837(11)
P1 P2 2.0805(4)
P1 C2 1.7562(9)
P2 P3 2.0917(4)
P3 C3 1.7626(10)
O1 C35 1.1491(14)
O2 C36 1.1435(14)
O3 C37 1.1436(14)
O4 C38 1.1420(13)
N1 C1 1.3492(12)
N1 C2 1.3992(12)
N1 C4 1.4463(12)
N2 C1 1.3471(12)
N2 C3 1.4049(12)
N2 C16 1.4460(12)
C1 C28 1.4638(13)
C2 C3 1.3947(13)
C4 C5 1.4018(13)
C4 C9 1.3999(14)
C5 C6 1.3946(14)
C5 C10 1.5201(14)
C6 H6 0.9300
C6 C7 1.3859(16)
C7 H7 0.9300
C7 C8 1.3825(17)
C8 H8 0.9300
C8 C9 1.3970(14)
C9 C13 1.5181(15)
C10 H10 0.9800
C10 C11 1.5334(15)
C10 C12 1.5321(16)
C11 H11A 0.9600
C11 H11B 0.9600
C11 H11C 0.9600
C12 H12A 0.9600
C12 H12B 0.9600
C12 H12C 0.9600
C13 H13 0.9800
C13 C14 1.5329(16)
C13 C15 1.5374(16)
C14 H14A 0.9600
C14 H14B 0.9600
C14 H14C 0.9600
C15 H15A 0.9600
C15 H15B 0.9600
C15 H15C 0.9600
C16 C17 1.4018(14)
C16 C21 1.3986(13)
C17 C18 1.3965(14)
C17 C25 1.5234(15)
C18 H18 0.9300
C18 C19 1.3853(16)
C19 H19 0.9300
C19 C20 1.3837(16)
C20 H20 0.9300
C20 C21 1.3966(14)
C21 C22 1.5169(15)
C22 H22 0.9800
C22 C23 1.5312(17)
C22 C24 1.5346(17)
C23 H23A 0.9600
C23 H23B 0.9600
C23 H23C 0.9600
C24 H24A 0.9600
C24 H24B 0.9600
C24 H24C 0.9600
C25 H25 0.9800
C25 C26 1.5310(18)
C25 C27 1.5347(18)
C26 H26A 0.9600
C26 H26B 0.9600
C26 H26C 0.9600
C27 H27A 0.9600
C27 H27B 0.9600
C27 H27C 0.9600
C28 C29 1.3950(14)
C28 C33 1.3949(14)
C29 H29 0.9300
C29 C30 1.3922(14)
C30 C31 1.3911(17)
C30 C34 1.5034(16)
C31 H31 0.9300
C31 C32 1.3868(17)
C32 H32 0.9300
C32 C33 1.3880(15)
C33 H33 0.9300
C34 H34A 0.9600
C34 H34B 0.9600
C34 H34C 0.9600
C39 C40 1.3920(17)
C39 C44 1.3910(17)
C39 C45 1.5004(19)
C40 H40 0.9300
C40 C41 1.3888(19)
C41 H41 0.9300
C41 C42 1.3840(19)
C42 H42 0.9300
C42 C43 1.383(2)
C43 H43 0.9300
C43 C44 1.382(2)
C44 H44 0.9300
C45 H45A 0.9600
C45 H45B 0.9600
C45 H45C 0.9600

loop_
_geom_torsion_atom_site_label_1
_geom_torsion_atom_site_label_2
_geom_torsion_atom_site_label_3
_geom_torsion_atom_site_label_4
_geom_torsion
P1 C2 C3 P3 4.21(13)
P1 C2 C3 N2 -176.04(7)
P2 P1 C2 N1 -179.64(8)
P2 P1 C2 C3 -2.20(8)
P2 P3 C3 N2 177.13(9)
P2 P3 C3 C2 -3.18(8)
N1 C1 C28 C29 134.83(10)
N1 C1 C28 C33 -43.57(14)
N1 C2 C3 P3 -177.87(7)
N1 C2 C3 N2 1.88(10)
N1 C4 C5 C6 178.77(9)
N1 C4 C5 C10 -4.49(14)
N1 C4 C9 C8 179.19(9)
N1 C4 C9 C13 0.39(14)
N2 C1 C28 C29 -47.00(14)
N2 C1 C28 C33 134.60(10)
N2 C16 C17 C18 175.91(9)
N2 C16 C17 C25 -3.01(15)
N2 C16 C21 C20 -175.76(9)
N2 C16 C21 C22 4.13(14)
C1 N1 C2 P1 176.42(7)
C1 N1 C2 C3 -1.40(10)
C1 N1 C4 C5 -75.31(12)
C1 N1 C4 C9 106.26(11)
C1 N2 C3 P3 177.96(7)
C1 N2 C3 C2 -1.78(10)
C1 N2 C16 C17 101.83(11)
C1 N2 C16 C21 -81.68(12)
C1 C28 C29 C30 -177.22(9)
C1 C28 C33 C32 178.00(10)
C2 N1 C1 N2 0.30(10)
C2 N1 C1 C28 178.77(9)
C2 N1 C4 C5 89.08(11)
C2 N1 C4 C9 -89.35(11)
C3 N2 C1 N1 0.93(10)
C3 N2 C1 C28 -177.49(9)
C3 N2 C16 C17 -83.28(12)
C3 N2 C16 C21 93.20(11)
C4 N1 C1 N2 166.48(8)
C4 N1 C1 C28 -15.04(15)
C4 N1 C2 P1 9.87(14)
C4 N1 C2 C3 -167.94(8)
C4 C5 C6 C7 2.68(15)
C4 C5 C10 C11 -114.91(11)
C4 C5 C10 C12 121.38(11)
C4 C9 C13 C14 106.97(11)
C4 C9 C13 C15 -131.02(10)
C5 C4 C9 C8 0.86(15)
C5 C4 C9 C13 -177.93(9)
C5 C6 C7 C8 -0.57(17)
C6 C5 C10 C11 61.75(13)
C6 C5 C10 C12 -61.95(13)
C6 C7 C8 C9 -1.58(17)
C7 C8 C9 C4 1.42(15)
C7 C8 C9 C13 -179.75(10)
C8 C9 C13 C14 -71.79(12)
C8 C9 C13 C15 50.22(13)
C9 C4 C5 C6 -2.87(15)
C9 C4 C5 C10 173.87(9)
C10 C5 C6 C7 -174.19(10)
C16 N2 C1 N1 176.38(8)
C16 N2 C1 C28 -2.03(15)
C16 N2 C3 P3 2.28(14)
C16 N2 C3 C2 -177.45(8)
C16 C17 C18 C19 -0.29(16)
C16 C17 C25 C26 113.57(12)
C16 C17 C25 C27 -123.41(11)
C16 C21 C22 C23 -122.89(11)
C16 C21 C22 C24 112.86(11)
C17 C16 C21 C20 0.55(15)
C17 C16 C21 C22 -179.56(10)
C17 C18 C19 C20 0.76(18)
C18 C17 C25 C26 -65.33(13)
C18 C17 C25 C27 57.69(14)
C18 C19 C20 C21 -0.57(17)
C19 C20 C21 C16 -0.07(16)
C19 C20 C21 C22 -179.96(10)
C20 C21 C22 C23 56.99(13)
C20 C21 C22 C24 -67.26(13)
C21 C16 C17 C18 -0.38(15)
C21 C16 C17 C25 -179.30(10)
C25 C17 C18 C19 178.68(11)
C28 C29 C30 C31 -1.24(16)
C28 C29 C30 C34 176.54(11)
C29 C28 C33 C32 -0.43(15)
C29 C30 C31 C32 0.60(17)
C30 C31 C32 C33 0.12(17)
C31 C32 C33 C28 -0.20(17)
C33 C28 C29 C30 1.17(15)
C34 C30 C31 C32 -177.21(11)
C39 C40 C41 C42 0.0(2)
C40 C39 C44 C43 -0.33(19)
C40 C41 C42 C43 -0.7(2)
C41 C42 C43 C44 0.8(2)
C42 C43 C44 C39 -0.4(2)
C44 C39 C40 C41 0.5(2)
C45 C39 C40 C41 -179.38(13)
C45 C39 C44 C43 179.57(13)

loop_
_exptl_oxdiff_crystal_face_indexfrac_h
_exptl_oxdiff_crystal_face_indexfrac_k
_exptl_oxdiff_crystal_face_indexfrac_l
_exptl_oxdiff_crystal_face_x
_exptl_oxdiff_crystal_face_y
_exptl_oxdiff_crystal_face_z
0.0031 -4.9932 -2.0011 0.1162 -0.0049 0.1206
-0.0029 -4.9767 2.9934 0.1548 -0.0817 -0.0842
2.0053 2.9719 -4.9899 -0.1577 -0.0249 0.2055
-2.0053 -2.9719 4.9899 0.1577 0.0249 -0.2055
-0.0012 0.0033 0.9989 0.0077 -0.0154 -0.0410
-0.0031 4.9932 2.0011 -0.1162 0.0049 -0.1206
0.0012 -0.0033 -0.9989 -0.0077 0.0154 0.0410
-1.0000 0.9991 -0.0007 -0.0063 0.0687 -0.0197
0.0029 4.9767 -2.9934 -0.1548 0.0817 0.0842
-0.9997 -0.9956 -0.0020 0.0464 0.0544 -0.0042
0.9997 0.9956 0.0020 -0.0464 -0.0544 0.0042
1.0000 -0.9991 0.0007 0.0063 -0.0687 0.0197
